data_4325400
loop_
_publ_author_name
'Sumanta Kumar Padhi'
'Katsuaki Kobayashi'
'Shinya Masuno'
'Koji Tanaka'

_publ_section_title
;
 Proton-Induced Dynamic Equilibrium between Cyclometalated Ruthenium rNHC
 (Remote n-Heterocyclic Carbene) Tautomers with an NAD+/NADH Function
;
_journal_name_full 'Inorganic Chemistry'
_journal_page_first 5321
_journal_page_last 5323
_journal_paper_doi 10.1021/ic200315f
_journal_volume 50
_journal_year 2011
_chemical_formula_sum 'C38 H48 Cl2 N6 O10 Ru'
_chemical_formula_weight 920.79
_chemical_name_systematic ?
_space_group_IT_number 15
_symmetry_cell_setting monoclinic
_symmetry_space_group_name_Hall '-C 2yc'
_symmetry_space_group_name_H-M 'C 1 2/c 1'
_atom_sites_solution_hydrogens geom
_atom_sites_solution_primary direct
_atom_sites_solution_secondary difmap
_audit_creation_method SHELXL-97
_cell_angle_alpha 90.00
_cell_angle_beta 110.533(11)
_cell_angle_gamma 90.00
_cell_formula_units_Z 8
_cell_length_a 32.92(3)
_cell_length_b 16.350(12)
_cell_length_c 16.628(13)
_cell_measurement_temperature 153(2)
_cell_volume 8381(12)
_computing_structure_refinement 'SHELXL-97 (Sheldrick, 1997)'
_computing_structure_solution 'SHELXS-97 (Sheldrick, 1990)'
_diffrn_ambient_temperature 153(2)
_diffrn_measured_fraction_theta_full 0.999
_diffrn_measured_fraction_theta_max 0.999
_diffrn_radiation_monochromator graphite
_diffrn_radiation_source 'fine-focus sealed tube'
_diffrn_radiation_type MoK\a
_diffrn_radiation_wavelength 0.71070
_diffrn_reflns_av_R_equivalents 0.0000
_diffrn_reflns_av_sigmaI/netI 0.0016
_diffrn_reflns_limit_h_max 42
_diffrn_reflns_limit_h_min -39
_diffrn_reflns_limit_k_max 21
_diffrn_reflns_limit_k_min 0
_diffrn_reflns_limit_l_max 21
_diffrn_reflns_limit_l_min -6
_diffrn_reflns_number 9583
_diffrn_reflns_theta_full 27.45
_diffrn_reflns_theta_max 27.45
_diffrn_reflns_theta_min 1.32
_exptl_absorpt_coefficient_mu 0.564
_exptl_absorpt_correction_T_max 0.904
_exptl_absorpt_correction_T_min 0.884
_exptl_absorpt_correction_type multi-scan
_exptl_absorpt_process_details SADABS
_exptl_crystal_colour purple
_exptl_crystal_density_diffrn 1.459
_exptl_crystal_description blocks
_exptl_crystal_F_000 3808
_exptl_crystal_size_max 0.22
_exptl_crystal_size_mid 0.20
_exptl_crystal_size_min 0.18
_refine_diff_density_max 0.481
_refine_diff_density_min -0.188
_refine_diff_density_rms 0.039
_refine_ls_extinction_method none
_refine_ls_goodness_of_fit_ref 1.063
_refine_ls_hydrogen_treatment constr
_refine_ls_matrix_type full
_refine_ls_number_parameters 514
_refine_ls_number_reflns 9583
_refine_ls_number_restraints 0
_refine_ls_restrained_S_all 1.063
_refine_ls_R_factor_all 0.0306
_refine_ls_R_factor_gt 0.0306
_refine_ls_shift/su_max 0.005
_refine_ls_shift/su_mean 0.000
_refine_ls_structure_factor_coef Fsqd
_refine_ls_weighting_details 'calc w=1/[\s^2^(Fo^2^)+(0.0614P)^2^+5.9535P] where P=(Fo^2^+2Fc^2^)/3'
_refine_ls_weighting_scheme calc
_refine_ls_wR_factor_gt 0.0941
_refine_ls_wR_factor_ref 0.0941
_reflns_number_gt 9581
_reflns_number_total 9583
_reflns_threshold_expression >2sigma(I)
_cod_data_source_file ic200315f_si_002_3.cif
_cod_data_source_block '[1H]Cl2'
_cod_depositor_comments
;
 Changing the _chemical_formula_sum data item value from
 'C38 H48 Cl2 O10 Ru n6' to 'C38 H48 Cl2 N6 O10 Ru'.

 Antanas Vaitkus,
 2017-01-10

 Marking attached hydrogen atoms.

 Antanas Vaitkus,
 2017-01-10

 Changing the _atom_site_type_symbol data item values to match the
 _atom_type_symbol data item values.

 Antanas Vaitkus,
 2017-01-10

 Changing the _geom_angle_atom_site_label_* and _geom_bond_atom_site_label_*
 data item values to match the _atom_site_label data item values.

 Antanas Vaitkus,
 2017-01-10
;
_cod_original_formula_sum 'C38 H48 Cl2 n6 O10 Ru'
_cod_database_code 4325400

loop_
_symmetry_equiv_pos_as_xyz
'x, y, z'
'-x, y, -z+1/2'
'x+1/2, y+1/2, z'
'-x+1/2, y+1/2, -z+1/2'
'-x, -y, -z'
'x, -y, z-1/2'
'-x+1/2, -y+1/2, -z'
'x+1/2, -y+1/2, z-1/2'

loop_
_atom_site_label
_atom_site_type_symbol
_atom_site_fract_x
_atom_site_fract_y
_atom_site_fract_z
_atom_site_U_iso_or_equiv
_atom_site_adp_type
_atom_site_occupancy
_atom_site_symmetry_multiplicity
_atom_site_calc_flag
_atom_site_refinement_flags
_atom_site_attached_hydrogens
Ru1 Ru 0.860451(6) 0.371338(12) 0.68337(3) 0.0499(4) Uani 1 1 d . 0
Cl1 Cl 0.75743(12) 0.0863(3) 0.9840(3) 0.311(3) Uani 1 1 d . 0
Cl2 Cl 0.55771(10) 0.31640(17) 0.9856(3) 0.270(3) Uani 1 1 d . 0
O1 O 0.6251(6) 0.3300(6) 0.9186(9) 0.553(12) Uani 1 1 d . 2
O2 O 0.6658(3) 0.3881(10) 0.8489(11) 0.433(10) Uani 1 1 d . 2
O3 O 0.9621(2) 0.0409(5) 0.9301(9) 0.355(8) Uani 1 1 d . 2
O4 O 0.9598(2) 0.0736(5) 0.7615(10) 0.370(8) Uani 1 1 d . 2
O5 O 0.81677(11) 0.0433(2) 0.4395(5) 0.191(4) Uani 1 1 d . 2
O6 O 0.8412(2) 0.1011(4) 0.3066(8) 0.223(5) Uani 1 1 d . 2
O7 O 0.9211(5) 0.0711(5) 0.3479(10) 0.533(12) Uani 1 1 d . 2
O8 O 0.9557(6) 0.1654(10) 0.2043(12) 0.619(17) Uani 1 1 d . 2
O9 O 0.8789(3) 0.0346(4) 0.6206(7) 0.357(7) Uani 1 1 d . 2
O10 O 0.70684(6) 0.21892(18) 0.8506(4) 0.203(3) Uani 1 1 d . 2
N1 N 0.87797(6) 0.47998(14) 0.6419(3) 0.049(2) Uani 1 1 d . 0
N2 N 0.98925(7) 0.32800(16) 0.9946(3) 0.060(3) Uani 1 1 d . 0
H2N H 0.9735 0.2911 1.0062 0.072 Uiso 1 1 d R 0
N3 N 0.81848(6) 0.42439(17) 0.7354(3) 0.062(2) Uani 1 1 d . 0
N4 N 0.84573(7) 0.27289(14) 0.7434(3) 0.052(2) Uani 1 1 d . 0
N5 N 0.81323(6) 0.34164(15) 0.5601(3) 0.057(2) Uani 1 1 d . 0
N6 N 0.89606(7) 0.30373(14) 0.6274(3) 0.057(2) Uani 1 1 d . 0
C1 C 0.85574(9) 0.5206(2) 0.5686(4) 0.062(3) Uani 1 1 d . 0
H1 H 0.8304 0.4970 0.5315 0.074 Uiso 1 1 calc R 0
C2 C 0.86839(10) 0.5951(2) 0.5455(4) 0.073(3) Uani 1 1 d . 0
H2 H 0.8526 0.6194 0.4933 0.088 Uiso 1 1 calc R 0
C3 C 0.90502(12) 0.63265(18) 0.6018(5) 0.069(4) Uani 1 1 d . 0
H3 H 0.9138 0.6835 0.5888 0.082 Uiso 1 1 calc R 0
C4 C 0.92786(9) 0.59435(19) 0.6759(4) 0.056(3) Uani 1 1 d . 0
H4 H 0.9525 0.6190 0.7142 0.067 Uiso 1 1 calc R 0
C5 C 0.91449(8) 0.51721(16) 0.6954(4) 0.051(3) Uani 1 1 d . 0
C6 C 0.93640(7) 0.46964(17) 0.7747(4) 0.052(3) Uani 1 1 d . 0
C7 C 0.97652(8) 0.48964(18) 0.8310(4) 0.056(3) Uani 1 1 d . 0
H7 H 0.9909 0.5355 0.8212 0.067 Uiso 1 1 calc R 0
C8 C 0.99654(7) 0.43959(16) 0.9055(3) 0.049(3) Uani 1 1 d . 0
C9 C 1.03932(8) 0.4516(2) 0.9624(4) 0.059(3) Uani 1 1 d . 0
H9 H 1.0558 0.4941 0.9527 0.070 Uiso 1 1 calc R 0
C10 C 1.05724(8) 0.4001(2) 1.0334(4) 0.062(3) Uani 1 1 d . 0
C11 C 1.10110(9) 0.4084(2) 1.0922(4) 0.066(3) Uani 1 1 d . 0
H11 H 1.1187 0.4492 1.0833 0.079 Uiso 1 1 calc R 0
C12 C 1.11692(11) 0.3581(3) 1.1596(5) 0.087(4) Uani 1 1 d . 0
H12 H 1.1453 0.3646 1.1969 0.104 Uiso 1 1 calc R 0
C13 C 1.09011(11) 0.2936(2) 1.1750(4) 0.080(3) Uani 1 1 d . 0
H13 H 1.1014 0.2580 1.2211 0.096 Uiso 1 1 calc R 0
C14 C 1.04640(11) 0.2855(3) 1.1186(5) 0.077(3) Uani 1 1 d . 0
H14 H 1.0287 0.2449 1.1275 0.093 Uiso 1 1 calc R 0
C15 C 1.03043(9) 0.3393(2) 1.0497(4) 0.058(3) Uani 1 1 d . 0
C16 C 0.97198(9) 0.37197(16) 0.9222(4) 0.049(3) Uani 1 1 d . 0
C17 C 0.93002(8) 0.35766(17) 0.8638(4) 0.052(3) Uani 1 1 d . 0
H17 H 0.9133 0.3177 0.8771 0.063 Uiso 1 1 calc R 0
C18 C 0.91222(7) 0.39997(18) 0.7873(4) 0.047(3) Uani 1 1 d . 0
C19 C 0.80348(7) 0.50181(16) 0.7228(4) 0.057(3) Uani 1 1 d . 0
H19 H 0.8121 0.5365 0.6874 0.068 Uiso 1 1 calc R 0
C20 C 0.77569(10) 0.5297(2) 0.7614(5) 0.077(3) Uani 1 1 d . 0
H20 H 0.7654 0.5831 0.7511 0.093 Uiso 1 1 calc R 0
C21 C 0.76262(12) 0.4806(3) 0.8152(5) 0.089(4) Uani 1 1 d . 0
H21 H 0.7447 0.5009 0.8432 0.107 Uiso 1 1 calc R 0
C22 C 0.77641(11) 0.4028(3) 0.8260(5) 0.081(3) Uani 1 1 d . 0
H22 H 0.7668 0.3677 0.8595 0.097 Uiso 1 1 calc R 0
C23 C 0.80531(9) 0.37392(18) 0.7868(4) 0.055(3) Uani 1 1 d . 0
C24 C 0.82162(9) 0.28928(18) 0.7933(4) 0.057(3) Uani 1 1 d . 0
C25 C 0.81354(11) 0.2271(3) 0.8472(4) 0.079(4) Uani 1 1 d . 0
H25 H 0.7981 0.2397 0.8829 0.095 Uiso 1 1 calc R 0
C26 C 0.82872(14) 0.1491(2) 0.8458(5) 0.095(4) Uani 1 1 d . 0
H26 H 0.8237 0.1083 0.8801 0.114 Uiso 1 1 calc R 0
C27 C 0.85152(13) 0.13279(18) 0.7926(5) 0.078(4) Uani 1 1 d . 0
H27 H 0.8616 0.0801 0.7899 0.094 Uiso 1 1 calc R 0
C28 C 0.85975(9) 0.19484(19) 0.7422(4) 0.075(3) Uani 1 1 d . 0
H28 H 0.8753 0.1822 0.7068 0.090 Uiso 1 1 calc R 0
C29 C 0.77082(8) 0.36602(16) 0.5282(4) 0.057(3) Uani 1 1 d . 0
H29 H 0.7595 0.3945 0.5640 0.068 Uiso 1 1 calc R 0
C30 C 0.74431(9) 0.3501(2) 0.4454(4) 0.066(3) Uani 1 1 d . 0
H30 H 0.7162 0.3708 0.4248 0.079 Uiso 1 1 calc R 0
C31 C 0.75920(9) 0.3037(2) 0.3933(4) 0.066(3) Uani 1 1 d . 0
H31 H 0.7412 0.2907 0.3378 0.079 Uiso 1 1 calc R 0
C32 C 0.80224(10) 0.2762(2) 0.4256(4) 0.056(3) Uani 1 1 d . 0
H32 H 0.8134 0.2449 0.3915 0.067 Uiso 1 1 calc R 0
C33 C 0.82778(8) 0.29589(18) 0.5083(4) 0.053(3) Uani 1 1 d . 0
C34 C 0.87415(9) 0.26958(16) 0.5487(4) 0.050(3) Uani 1 1 d . 0
C35 C 0.89419(10) 0.21780(19) 0.5109(4) 0.071(3) Uani 1 1 d . 0
H34 H 0.8786 0.1968 0.4568 0.085 Uiso 1 1 calc R 0
C36 C 0.93766(10) 0.1951(2) 0.5507(4) 0.075(3) Uani 1 1 d . 0
H35 H 0.9507 0.1573 0.5257 0.090 Uiso 1 1 calc R 0
C37 C 0.95999(9) 0.2307(2) 0.6279(4) 0.064(3) Uani 1 1 d . 0
H36 H 0.9891 0.2186 0.6563 0.077 Uiso 1 1 calc R 0
C38 C 0.93897(8) 0.2842(2) 0.6627(4) 0.063(3) Uani 1 1 d . 0
H37 H 0.9551 0.3092 0.7142 0.075 Uiso 1 1 calc R 0

loop_
_atom_site_aniso_label
_atom_site_aniso_U_11
_atom_site_aniso_U_22
_atom_site_aniso_U_33
_atom_site_aniso_U_23
_atom_site_aniso_U_13
_atom_site_aniso_U_12
Ru1 0.03683(12) 0.05872(15) 0.0483(11) -0.00028(15) 0.00767(19) -0.00529(6)
Cl1 0.268(4) 0.451(5) 0.227(7) -0.029(5) 0.105(4) -0.130(4)
Cl2 0.242(3) 0.200(2) 0.316(8) 0.013(3) 0.034(3) -0.019(2)
O1 1.10(3) 0.287(9) 0.38(2) -0.090(12) 0.39(3) -0.426(16)
O2 0.239(9) 0.88(3) 0.18(2) 0.063(18) 0.081(11) 0.010(11)
O3 0.254(7) 0.288(8) 0.45(2) -0.125(11) 0.026(9) 0.116(6)
O4 0.242(7) 0.349(10) 0.54(2) 0.283(13) 0.169(10) 0.029(7)
O5 0.111(2) 0.154(3) 0.317(12) -0.141(5) 0.088(4) -0.009(2)
O6 0.200(5) 0.209(5) 0.273(17) -0.162(7) 0.098(7) -0.086(4)
O7 0.69(2) 0.173(6) 0.51(3) -0.129(10) -0.066(19) -0.021(9)
O8 0.93(4) 0.77(3) 0.30(3) 0.15(2) 0.39(3) 0.61(3)
O9 0.487(13) 0.226(6) 0.270(17) 0.083(8) 0.023(12) -0.148(8)
O10 0.0260(8) 0.122(2) 0.416(10) -0.039(3) 0.022(2) -0.0332(11)
N1 0.0383(9) 0.0674(12) 0.039(7) -0.0107(19) 0.0113(16) -0.0005(9)
N2 0.0455(11) 0.0752(15) 0.055(8) 0.001(2) 0.0134(18) 0.0020(10)
N3 0.0355(9) 0.0869(16) 0.055(7) -0.006(2) 0.0041(16) -0.0085(10)
N4 0.0356(10) 0.0645(12) 0.044(7) 0.0004(18) -0.0003(17) -0.0106(8)
N5 0.0371(10) 0.0636(13) 0.063(7) 0.003(2) 0.0068(16) -0.0063(9)
N6 0.0469(11) 0.0625(12) 0.052(7) -0.0020(19) 0.0059(18) -0.0073(9)
C1 0.0514(14) 0.0806(18) 0.052(10) 0.004(3) 0.016(2) -0.0030(13)
C2 0.0662(17) 0.0765(19) 0.068(10) 0.009(3) 0.013(3) -0.0015(14)
C3 0.074(2) 0.0613(16) 0.072(11) 0.017(2) 0.028(3) -0.0021(13)
C4 0.0465(13) 0.0735(17) 0.053(9) -0.004(3) 0.024(2) -0.0029(12)
C5 0.0445(12) 0.0585(13) 0.053(9) 0.005(2) 0.020(2) -0.0014(10)
C6 0.0353(10) 0.0678(15) 0.053(8) -0.011(2) 0.0174(18) -0.0107(10)
C7 0.0413(12) 0.0716(16) 0.056(9) -0.009(2) 0.017(2) 0.0031(10)
C8 0.0334(10) 0.0619(13) 0.053(8) -0.014(2) 0.0171(18) -0.0110(9)
C9 0.0369(12) 0.0827(18) 0.057(9) -0.027(3) 0.017(2) -0.0103(12)
C10 0.0345(11) 0.095(2) 0.048(9) -0.018(3) 0.002(2) -0.0019(12)
C11 0.0402(13) 0.098(2) 0.050(9) -0.014(3) 0.003(2) -0.0033(14)
C12 0.0495(15) 0.107(3) 0.087(11) -0.023(4) 0.002(3) 0.0145(16)
C13 0.0671(18) 0.096(2) 0.055(10) -0.003(3) -0.005(3) 0.0146(16)
C14 0.0642(18) 0.104(3) 0.060(11) 0.001(4) 0.015(3) -0.0002(17)
C15 0.0509(14) 0.0836(19) 0.028(9) -0.013(3) -0.001(2) 0.0061(13)
C16 0.0447(13) 0.0648(15) 0.038(9) 0.012(2) 0.013(2) 0.0098(10)
C17 0.0324(11) 0.0670(14) 0.048(8) -0.002(2) 0.0020(19) -0.0087(10)
C18 0.0331(10) 0.0703(15) 0.038(9) -0.007(2) 0.0129(19) -0.0002(10)
C19 0.0380(11) 0.0599(13) 0.067(9) -0.007(2) 0.012(2) -0.0027(9)
C20 0.0610(17) 0.090(2) 0.082(10) -0.017(3) 0.025(3) 0.0045(16)
C21 0.073(2) 0.097(3) 0.107(12) -0.015(4) 0.046(3) -0.0036(18)
C22 0.0649(19) 0.107(3) 0.081(11) -0.015(4) 0.038(3) -0.0197(18)
C23 0.0439(13) 0.0775(18) 0.038(10) -0.011(2) 0.008(2) -0.0071(11)
C24 0.0409(13) 0.0700(16) 0.045(9) -0.007(2) -0.004(2) -0.0186(11)
C25 0.0593(17) 0.122(3) 0.055(11) 0.013(4) 0.019(3) -0.0191(18)
C26 0.076(2) 0.080(2) 0.117(12) 0.024(3) 0.022(4) -0.0154(18)
C27 0.072(2) 0.0568(16) 0.089(12) 0.015(2) 0.007(3) -0.0111(13)
C28 0.0573(15) 0.0732(18) 0.078(9) 0.004(3) 0.002(2) -0.0182(13)
C29 0.0380(13) 0.0679(16) 0.057(9) 0.003(2) 0.007(2) 0.0083(9)
C30 0.0364(12) 0.0768(17) 0.072(9) 0.002(3) 0.002(2) -0.0097(12)
C31 0.0529(14) 0.0777(19) 0.053(9) -0.003(3) 0.002(2) -0.0208(14)
C32 0.0603(16) 0.088(2) 0.015(9) -0.017(3) 0.008(2) -0.0231(14)
C33 0.0395(12) 0.0662(15) 0.046(9) 0.000(2) 0.007(2) -0.0060(11)
C34 0.0562(14) 0.0510(12) 0.047(9) -0.003(2) 0.022(2) -0.0039(11)
C35 0.0671(17) 0.0673(17) 0.065(10) -0.007(3) 0.007(3) -0.0130(13)
C36 0.0569(15) 0.0693(16) 0.098(10) -0.012(3) 0.027(3) -0.0022(13)
C37 0.0501(14) 0.0770(18) 0.062(9) 0.003(3) 0.016(2) 0.0033(13)
C38 0.0416(12) 0.0855(19) 0.053(9) 0.002(3) 0.006(2) 0.0060(11)

loop_
_atom_type_symbol
_atom_type_description
_atom_type_scat_dispersion_real
_atom_type_scat_dispersion_imag
_atom_type_scat_source
C C 0.0033 0.0016 'International Tables Vol C Tables 4.2.6.8 and 6.1.1.4'
H H 0.0000 0.0000 'International Tables Vol C Tables 4.2.6.8 and 6.1.1.4'
Cl Cl 0.1484 0.1585 'International Tables Vol C Tables 4.2.6.8 and 6.1.1.4'
N N 0.0061 0.0033 'International Tables Vol C Tables 4.2.6.8 and 6.1.1.4'
O O 0.0106 0.0060 'International Tables Vol C Tables 4.2.6.8 and 6.1.1.4'
Ru Ru -1.2594 0.8363 'International Tables Vol C Tables 4.2.6.8 and 6.1.1.4'

loop_
_geom_angle_atom_site_label_1
_geom_angle_atom_site_label_2
_geom_angle_atom_site_label_3
_geom_angle
C18 Ru1 N4 92.19(16)
C18 Ru1 N6 93.90(16)
N4 Ru1 N6 93.92(14)
C18 Ru1 N1 80.47(16)
N4 Ru1 N1 170.65(17)
N6 Ru1 N1 92.36(13)
C18 Ru1 N3 91.85(17)
N4 Ru1 N3 79.46(14)
N6 Ru1 N3 171.40(9)
N1 Ru1 N3 94.89(13)
C18 Ru1 N5 169.62(17)
N4 Ru1 N5 94.15(14)
N6 Ru1 N5 77.48(14)
N1 Ru1 N5 93.97(14)
N3 Ru1 N5 97.39(15)
C1 N1 C5 116.3(3)
C1 N1 Ru1 126.7(2)
C5 N1 Ru1 116.9(3)
C16 N2 C15 122.7(3)
C16 N2 H2N 118.5
C15 N2 H2N 118.8
C19 N3 C23 119.1(4)
C19 N3 Ru1 126.3(4)
C23 N3 Ru1 114.6(2)
C28 N4 C24 117.9(4)
C28 N4 Ru1 126.3(4)
C24 N4 Ru1 115.6(2)
C33 N5 C29 117.2(4)
C33 N5 Ru1 115.7(2)
C29 N5 Ru1 127.0(4)
C38 N6 C34 115.7(4)
C38 N6 Ru1 126.9(4)
C34 N6 Ru1 117.3(2)
N1 C1 C2 124.1(4)
N1 C1 H1 117.9
C2 C1 H1 117.9
C3 C2 C1 118.6(5)
C3 C2 H2 120.7
C1 C2 H2 120.7
C4 C3 C2 119.0(4)
C4 C3 H3 120.5
C2 C3 H3 120.5
C3 C4 C5 120.4(4)
C3 C4 H4 119.8
C5 C4 H4 119.8
N1 C5 C4 121.6(4)
N1 C5 C6 112.9(3)
C4 C5 C6 125.5(3)
C7 C6 C18 122.6(4)
C7 C6 C5 122.5(3)
C18 C6 C5 114.9(3)
C6 C7 C8 119.7(3)
C6 C7 H7 120.1
C8 C7 H7 120.1
C9 C8 C7 123.2(3)
C9 C8 C16 118.1(4)
C7 C8 C16 118.7(3)
C10 C9 C8 120.6(3)
C10 C9 H9 119.7
C8 C9 H9 119.7
C9 C10 C15 118.4(3)
C9 C10 C11 122.8(4)
C15 C10 C11 118.7(5)
C12 C11 C10 121.0(4)
C12 C11 H11 119.5
C10 C11 H11 119.5
C11 C12 C13 120.7(4)
C11 C12 H12 119.7
C13 C12 H12 119.7
C14 C13 C12 119.1(5)
C14 C13 H13 120.4
C12 C13 H13 120.4
C15 C14 C13 119.1(4)
C15 C14 H14 120.4
C13 C14 H14 120.4
N2 C15 C14 118.0(4)
N2 C15 C10 120.6(5)
C14 C15 C10 121.3(3)
N2 C16 C17 122.3(3)
N2 C16 C8 119.3(3)
C17 C16 C8 118.3(4)
C18 C17 C16 123.3(4)
C18 C17 H17 118.3
C16 C17 H17 118.3
C17 C18 C6 116.7(3)
C17 C18 Ru1 129.1(2)
C6 C18 Ru1 113.7(4)
N3 C19 C20 120.6(5)
N3 C19 H19 119.7
C20 C19 H19 119.7
C19 C20 C21 121.5(4)
C19 C20 H20 119.2
C21 C20 H20 119.2
C22 C21 C20 118.1(6)
C22 C21 H21 120.9
C20 C21 H21 120.9
C21 C22 C23 120.5(6)
C21 C22 H22 119.7
C23 C22 H22 119.7
N3 C23 C22 120.1(3)
N3 C23 C24 115.2(5)
C22 C23 C24 124.7(5)
N4 C24 C25 121.0(3)
N4 C24 C23 114.6(4)
C25 C24 C23 124.4(5)
C26 C25 C24 119.8(6)
C26 C25 H25 120.1
C24 C25 H25 120.1
C25 C26 C27 118.4(5)
C25 C26 H26 120.8
C27 C26 H26 120.8
C26 C27 C28 120.6(4)
C26 C27 H27 119.7
C28 C27 H27 119.7
N4 C28 C27 122.2(6)
N4 C28 H28 118.9
C27 C28 H28 118.9
N5 C29 C30 122.5(5)
N5 C29 H29 118.8
C30 C29 H29 118.8
C31 C30 C29 119.9(3)
C31 C30 H30 120.0
C29 C30 H30 120.0
C30 C31 C32 118.4(5)
C30 C31 H31 120.8
C32 C31 H31 120.8
C33 C32 C31 119.3(5)
C33 C32 H32 120.3
C31 C32 H32 120.3
N5 C33 C32 122.6(3)
N5 C33 C34 114.0(5)
C32 C33 C34 123.4(5)
C35 C34 N6 121.2(3)
C35 C34 C33 123.7(5)
N6 C34 C33 115.0(4)
C34 C35 C36 121.9(5)
C34 C35 H34 119.0
C36 C35 H34 119.0
C37 C36 C35 117.1(4)
C37 C36 H35 121.5
C35 C36 H35 121.5
C36 C37 C38 119.1(3)
C36 C37 H36 120.5
C38 C37 H36 120.5
N6 C38 C37 124.8(5)
N6 C38 H37 117.6
C37 C38 H37 117.6

loop_
_geom_bond_atom_site_label_1
_geom_bond_atom_site_label_2
_geom_bond_distance
Ru1 C18 2.011(4)
Ru1 N4 2.040(3)
Ru1 N6 2.056(4)
Ru1 N1 2.060(3)
Ru1 N3 2.061(4)
Ru1 N5 2.150(4)
N1 C1 1.355(7)
N1 C5 1.363(4)
N2 C16 1.345(7)
N2 C15 1.357(4)
N2 H2N 0.8599
N3 C19 1.348(4)
N3 C23 1.364(7)
N4 C28 1.360(4)
N4 C24 1.360(7)
N5 C33 1.349(6)
N5 C29 1.368(3)
N6 C38 1.364(4)
N6 C34 1.372(7)
C1 C2 1.385(5)
C1 H1 0.9300
C2 C3 1.383(6)
C2 H2 0.9300
C3 C4 1.351(8)
C3 H3 0.9300
C4 C5 1.411(5)
C4 H4 0.9300
C5 C6 1.481(7)
C6 C7 1.364(5)
C6 C18 1.447(4)
C7 C8 1.437(7)
C7 H7 0.9300
C8 C9 1.408(4)
C8 C16 1.453(5)
C9 C10 1.401(8)
C9 H9 0.9300
C10 C15 1.417(6)
C10 C11 1.438(5)
C11 C12 1.338(8)
C11 H11 0.9300
C12 C13 1.455(7)
C12 H12 0.9300
C13 C14 1.422(6)
C13 H13 0.9300
C14 C15 1.393(8)
C14 H14 0.9300
C16 C17 1.401(5)
C17 C18 1.385(7)
C17 H17 0.9300
C19 C20 1.367(7)
C19 H19 0.9300
C20 C21 1.378(8)
C20 H20 0.9300
C21 C22 1.342(6)
C21 H21 0.9300
C22 C23 1.409(7)
C22 H22 0.9300
C23 C24 1.475(4)
C24 C25 1.441(7)
C25 C26 1.372(6)
C25 H25 0.9300
C26 C27 1.373(10)
C26 H26 0.9300
C27 C28 1.401(8)
C27 H27 0.9300
C28 H28 0.9300
C29 C30 1.372(8)
C29 H29 0.9300
C30 C31 1.364(7)
C30 H30 0.9300
C31 C32 1.402(5)
C31 H31 0.9300
C32 C33 1.374(8)
C32 H32 0.9300
C33 C34 1.499(4)
C34 C35 1.356(6)
C35 C36 1.400(5)
C35 H34 0.9300
C36 C37 1.366(8)
C36 H35 0.9300
C37 C38 1.364(6)
C37 H36 0.9300
C38 H37 0.9300
